data_4082818
loop_
_publ_author_name
'Speck, J. Matth\"aus'
'Korb, Marcus'
'R\"uffer, Tobias'
'Hildebrandt, Alexander'
'Lang, Heinrich'

_publ_section_title
;
 Substituent Influence on Charge Transfer Interactions in
 \a,\a&#x2032;-Diferrocenylthiophenes
;
_journal_issue 18
_journal_name_full Organometallics
_journal_page_first 4813
_journal_paper_doi 10.1021/om500062h
_journal_volume 33
_journal_year 2014
_chemical_formula_moiety 'C26 H18 Fe2 N2 S'
_chemical_formula_sum 'C26 H18 Fe2 N2 S'
_chemical_formula_weight 502.18
_chemical_name_systematic
; 
 ? 
;
_space_group_crystal_system monoclinic
_space_group_IT_number 14
_space_group_name_Hall '-P 2yn'
_space_group_name_H-M_alt 'P 1 21/n 1'
_symmetry_space_group_name_Hall '-P 2yn'
_symmetry_space_group_name_H-M 'P 1 21/n 1'
_atom_sites_solution_hydrogens geom
_atom_sites_solution_primary direct
_atom_sites_solution_secondary difmap
_audit_creation_method SHELXL-97
_cell_angle_alpha 90.00
_cell_angle_beta 103.282(2)
_cell_angle_gamma 90.00
_cell_formula_units_Z 4
_cell_length_a 11.9241(2)
_cell_length_b 9.7440(2)
_cell_length_c 17.7181(4)
_cell_measurement_reflns_used 8353
_cell_measurement_temperature 109.90(14)
_cell_measurement_theta_max 28.8730
_cell_measurement_theta_min 3.5160
_cell_volume 2003.57(7)
_computing_cell_refinement
;
CrysAlisPro, Agilent Technologies,
Version 1.171.36.28 (release 01-02-2013 CrysAlis171 .NET)
(compiled Feb  1 2013,16:14:44)
;
_computing_data_collection
;
CrysAlisPro, Agilent Technologies,
Version 1.171.36.28 (release 01-02-2013 CrysAlis171 .NET)
(compiled Feb  1 2013,16:14:44)
;
_computing_data_reduction
;
CrysAlisPro, Agilent Technologies,
Version 1.171.36.28 (release 01-02-2013 CrysAlis171 .NET)
(compiled Feb  1 2013,16:14:44)
;
_computing_structure_refinement 'SHELXL-97 (Sheldrick, 1997)'
_computing_structure_solution 'SHELXS-97 (Sheldrick, 1990)'
_diffrn_ambient_temperature 109.90(14)
_diffrn_measured_fraction_theta_full 0.993
_diffrn_measured_fraction_theta_max 0.993
_diffrn_measurement_device_type 'oxford gemini s'
_diffrn_measurement_method '\w scans'
_diffrn_radiation_monochromator graphite
_diffrn_radiation_source 'fine-focus sealed tube'
_diffrn_radiation_type MoK\a
_diffrn_radiation_wavelength 0.71073
_diffrn_reflns_av_R_equivalents 0.0247
_diffrn_reflns_av_sigmaI/netI 0.0212
_diffrn_reflns_limit_h_max 13
_diffrn_reflns_limit_h_min -14
_diffrn_reflns_limit_k_max 12
_diffrn_reflns_limit_k_min -12
_diffrn_reflns_limit_l_max 21
_diffrn_reflns_limit_l_min -16
_diffrn_reflns_number 16860
_diffrn_reflns_theta_full 26.00
_diffrn_reflns_theta_max 26.00
_diffrn_reflns_theta_min 3.13
_diffrn_standards_decay_% 0
_diffrn_standards_interval_count 50
_diffrn_standards_interval_time 10
_diffrn_standards_number 2
_exptl_absorpt_coefficient_mu 1.569
_exptl_absorpt_correction_T_max 1.00000
_exptl_absorpt_correction_T_min 0.96062
_exptl_absorpt_correction_type multi-scan
_exptl_absorpt_process_details
;
CrysAlisPro, Agilent Technologies,
Version 1.171.36.28 (release 01-02-2013 CrysAlis171 .NET)
(compiled Feb  1 2013,16:14:44)
Empirical absorption correction using spherical harmonics,
 implemented in SCALE3 ABSPACK scaling algorithm.
;
_exptl_crystal_colour orange
_exptl_crystal_density_diffrn 1.665
_exptl_crystal_density_method 'not measured'
_exptl_crystal_description block
_exptl_crystal_F_000 1024
_exptl_crystal_size_max 0.3
_exptl_crystal_size_mid 0.3
_exptl_crystal_size_min 0.3
_refine_diff_density_max 0.379
_refine_diff_density_min -0.211
_refine_diff_density_rms 0.057
_refine_ls_extinction_method none
_refine_ls_goodness_of_fit_ref 1.032
_refine_ls_hydrogen_treatment constr
_refine_ls_matrix_type full
_refine_ls_number_parameters 280
_refine_ls_number_reflns 3904
_refine_ls_number_restraints 0
_refine_ls_restrained_S_all 1.032
_refine_ls_R_factor_all 0.0291
_refine_ls_R_factor_gt 0.0248
_refine_ls_shift/su_max 0.003
_refine_ls_shift/su_mean 0.000
_refine_ls_structure_factor_coef Fsqd
_refine_ls_weighting_details 'calc w=1/[\s^2^(Fo^2^)+(0.0333P)^2^+0.8158P] where P=(Fo^2^+2Fc^2^)/3'
_refine_ls_weighting_scheme calc
_refine_ls_wR_factor_gt 0.0613
_refine_ls_wR_factor_ref 0.0631
_reflns_number_gt 3514
_reflns_number_total 3904
_reflns_threshold_expression >2sigma(I)
_cod_data_source_file om500062h_si_002.cif
_cod_data_source_block jms-111
_cod_database_code 4082818

loop_
_symmetry_equiv_pos_as_xyz
'x, y, z'
'-x+1/2, y+1/2, -z+1/2'
'-x, -y, -z'
'x-1/2, -y-1/2, z-1/2'

loop_
_atom_site_label
_atom_site_type_symbol
_atom_site_fract_x
_atom_site_fract_y
_atom_site_fract_z
_atom_site_U_iso_or_equiv
_atom_site_adp_type
_atom_site_occupancy
_atom_site_symmetry_multiplicity
_atom_site_calc_flag
_atom_site_refinement_flags
C1 C 1.26272(14) 0.29192(16) 0.96259(10) 0.0148(3) Uani 1 1 d .
C2 C 1.32203(15) 0.32033(18) 0.90730(10) 0.0177(4) Uani 1 1 d .
H2 H 1.3891 0.2747 0.9037 0.021 Uiso 1 1 calc R
C3 C 1.27177(15) 0.42572(17) 0.85599(10) 0.0173(4) Uani 1 1 d .
H3 H 1.3023 0.4559 0.8151 0.021 Uiso 1 1 calc R
C4 C 1.17422(14) 0.47920(17) 0.87210(9) 0.0147(3) Uani 1 1 d .
C5 C 1.28853(15) 0.18809(17) 1.02327(10) 0.0156(3) Uani 1 1 d .
C6 C 1.21868(15) 0.15061(18) 1.07581(10) 0.0180(4) Uani 1 1 d .
H6 H 1.1481 0.1893 1.0779 0.022 Uiso 1 1 calc R
C7 C 1.27634(16) 0.04357(18) 1.12439(10) 0.0229(4) Uani 1 1 d .
H7 H 1.2496 -0.0002 1.1635 0.027 Uiso 1 1 calc R
C8 C 1.38109(17) 0.01536(18) 1.10307(10) 0.0226(4) Uani 1 1 d .
H8 H 1.4350 -0.0504 1.1256 0.027 Uiso 1 1 calc R
C9 C 1.39003(16) 0.10506(17) 1.04121(10) 0.0191(4) Uani 1 1 d .
H9 H 1.4512 0.1089 1.0168 0.023 Uiso 1 1 calc R
C10 C 1.36620(16) 0.22333(18) 1.30950(11) 0.0220(4) Uani 1 1 d .
C11 C 1.40999(16) 0.28278(17) 1.24801(10) 0.0189(4) Uani 1 1 d .
C12 C 1.51463(16) 0.24437(19) 1.22704(11) 0.0209(4) Uani 1 1 d .
H12 H 1.5660 0.1768 1.2506 0.025 Uiso 1 1 calc R
C13 C 1.52565(17) 0.3284(2) 1.16370(11) 0.0249(4) Uani 1 1 d .
H13 H 1.5862 0.3259 1.1387 0.030 Uiso 1 1 calc R
C14 C 1.42876(18) 0.41690(18) 1.14488(11) 0.0260(4) Uani 1 1 d .
H14 H 1.4150 0.4818 1.1053 0.031 Uiso 1 1 calc R
C15 C 1.35640(16) 0.38991(18) 1.19635(11) 0.0221(4) Uani 1 1 d .
H15 H 1.2871 0.4334 1.1967 0.027 Uiso 1 1 calc R
C16 C 1.09769(14) 0.58433(16) 0.82968(10) 0.0152(3) Uani 1 1 d .
C17 C 1.11834(15) 0.66384(18) 0.76606(10) 0.0175(4) Uani 1 1 d .
H17 H 1.1836 0.6594 0.7458 0.021 Uiso 1 1 calc R
C18 C 1.02113(15) 0.75078(18) 0.73941(10) 0.0184(4) Uani 1 1 d .
H18 H 1.0118 0.8126 0.6984 0.022 Uiso 1 1 calc R
C19 C 0.94119(15) 0.72681(18) 0.78606(11) 0.0189(4) Uani 1 1 d .
H19 H 0.8704 0.7702 0.7810 0.023 Uiso 1 1 calc R
C20 C 0.98782(15) 0.62495(17) 0.84200(10) 0.0175(4) Uani 1 1 d .
H20 H 0.9530 0.5907 0.8800 0.021 Uiso 1 1 calc R
C21 C 1.31103(16) 0.74548(19) 0.98797(11) 0.0212(4) Uani 1 1 d .
C22 C 1.22495(15) 0.83664(18) 0.94667(10) 0.0189(4) Uani 1 1 d .
C23 C 1.11549(16) 0.86641(18) 0.96305(10) 0.0204(4) Uani 1 1 d .
H23 H 1.0853 0.8273 1.0020 0.024 Uiso 1 1 calc R
C24 C 1.06171(16) 0.96701(18) 0.90870(10) 0.0214(4) Uani 1 1 d .
H24 H 0.9898 1.0061 0.9063 0.026 Uiso 1 1 calc R
C25 C 1.13546(16) 0.99818(18) 0.85875(11) 0.0219(4) Uani 1 1 d .
H25 H 1.1199 1.0607 0.8180 0.026 Uiso 1 1 calc R
C26 C 1.23710(16) 0.91798(17) 0.88131(11) 0.0206(4) Uani 1 1 d .
H26 H 1.2997 0.9181 0.8582 0.025 Uiso 1 1 calc R
S1 S 1.14327(4) 0.39721(4) 0.95179(2) 0.01834(11) Uani 1 1 d .
Fe1 Fe 1.37720(2) 0.21578(2) 1.136509(14) 0.01522(8) Uani 1 1 d .
Fe2 Fe 1.09566(2) 0.79194(2) 0.852831(14) 0.01376(8) Uani 1 1 d .
N1 N 1.33235(15) 0.17814(18) 1.35937(10) 0.0305(4) Uani 1 1 d .
N2 N 1.38436(14) 0.67693(18) 1.02034(10) 0.0297(4) Uani 1 1 d .

loop_
_atom_site_aniso_label
_atom_site_aniso_U_11
_atom_site_aniso_U_22
_atom_site_aniso_U_33
_atom_site_aniso_U_23
_atom_site_aniso_U_13
_atom_site_aniso_U_12
C1 0.0150(8) 0.0137(8) 0.0140(9) -0.0028(6) -0.0003(7) -0.0002(6)
C2 0.0160(8) 0.0199(9) 0.0172(9) -0.0008(7) 0.0037(7) 0.0022(7)
C3 0.0183(9) 0.0198(9) 0.0143(9) 0.0006(7) 0.0050(7) -0.0027(7)
C4 0.0183(8) 0.0136(8) 0.0109(8) -0.0016(6) 0.0011(7) -0.0025(7)
C5 0.0195(9) 0.0142(8) 0.0116(8) -0.0023(6) 0.0005(7) -0.0008(7)
C6 0.0195(9) 0.0172(9) 0.0163(9) -0.0004(7) 0.0021(7) -0.0026(7)
C7 0.0315(10) 0.0181(9) 0.0166(9) 0.0019(7) 0.0003(8) -0.0087(8)
C8 0.0321(10) 0.0126(9) 0.0184(10) -0.0016(7) -0.0042(8) 0.0023(7)
C9 0.0232(9) 0.0149(9) 0.0178(9) -0.0039(7) 0.0019(7) 0.0014(7)
C10 0.0237(10) 0.0207(10) 0.0188(10) -0.0050(7) -0.0009(8) 0.0015(7)
C11 0.0231(9) 0.0183(9) 0.0130(9) -0.0036(7) -0.0006(7) -0.0032(7)
C12 0.0210(9) 0.0207(9) 0.0177(9) -0.0012(7) -0.0027(7) -0.0012(7)
C13 0.0267(10) 0.0270(10) 0.0198(10) -0.0046(8) 0.0027(8) -0.0119(8)
C14 0.0402(12) 0.0152(9) 0.0184(10) -0.0007(7) -0.0018(8) -0.0079(8)
C15 0.0270(10) 0.0157(9) 0.0200(10) -0.0049(7) -0.0021(8) 0.0015(7)
C16 0.0178(8) 0.0125(8) 0.0135(9) -0.0019(6) -0.0001(7) -0.0013(6)
C17 0.0219(9) 0.0159(8) 0.0147(9) -0.0023(7) 0.0039(7) -0.0004(7)
C18 0.0248(10) 0.0169(9) 0.0110(9) 0.0003(7) -0.0010(7) 0.0009(7)
C19 0.0157(9) 0.0188(9) 0.0194(10) -0.0037(7) -0.0017(7) 0.0022(7)
C20 0.0177(9) 0.0160(9) 0.0188(9) -0.0009(7) 0.0040(7) -0.0028(7)
C21 0.0222(10) 0.0211(9) 0.0190(10) 0.0007(8) 0.0021(8) -0.0046(8)
C22 0.0207(9) 0.0158(8) 0.0174(9) -0.0032(7) -0.0013(7) -0.0013(7)
C23 0.0261(10) 0.0199(9) 0.0148(9) -0.0058(7) 0.0038(7) -0.0017(7)
C24 0.0205(9) 0.0178(9) 0.0233(10) -0.0082(7) -0.0003(7) 0.0042(7)
C25 0.0271(10) 0.0125(9) 0.0228(10) 0.0007(7) -0.0012(8) -0.0014(7)
C26 0.0207(9) 0.0164(9) 0.0227(10) -0.0010(7) 0.0009(7) -0.0045(7)
S1 0.0193(2) 0.0202(2) 0.0167(2) 0.00441(17) 0.00657(17) 0.00507(17)
Fe1 0.01923(14) 0.01245(14) 0.01224(14) -0.00018(9) 0.00005(10) -0.00094(9)
Fe2 0.01565(14) 0.01274(13) 0.01207(14) -0.00041(9) 0.00151(10) 0.00059(9)
N1 0.0326(9) 0.0352(10) 0.0247(10) 0.0002(7) 0.0084(8) -0.0006(8)
N2 0.0234(9) 0.0311(9) 0.0322(10) 0.0082(8) 0.0016(7) -0.0003(7)

loop_
_atom_type_symbol
_atom_type_description
_atom_type_scat_dispersion_real
_atom_type_scat_dispersion_imag
_atom_type_scat_source
C C 0.0033 0.0016 'International Tables Vol C Tables 4.2.6.8 and 6.1.1.4'
H H 0.0000 0.0000 'International Tables Vol C Tables 4.2.6.8 and 6.1.1.4'
S S 0.1246 0.1234 'International Tables Vol C Tables 4.2.6.8 and 6.1.1.4'
Fe Fe 0.3463 0.8444 'International Tables Vol C Tables 4.2.6.8 and 6.1.1.4'
N N 0.0061 0.0033 'International Tables Vol C Tables 4.2.6.8 and 6.1.1.4'

loop_
_geom_angle_atom_site_label_1
_geom_angle_atom_site_label_2
_geom_angle_atom_site_label_3
_geom_angle
C2 C1 C5 127.99(16)
C2 C1 S1 110.51(13)
C5 C1 S1 121.50(13)
C1 C2 C3 113.43(15)
C1 C2 H2 123.3
C3 C2 H2 123.3
C4 C3 C2 113.57(15)
C4 C3 H3 123.2
C2 C3 H3 123.2
C3 C4 C16 128.52(16)
C3 C4 S1 110.23(13)
C16 C4 S1 121.17(13)
C9 C5 C6 107.47(15)
C9 C5 C1 125.57(16)
C6 C5 C1 126.95(16)
C9 C5 Fe1 68.81(10)
C6 C5 Fe1 69.21(10)
C1 C5 Fe1 127.02(12)
C7 C6 C5 107.91(16)
C7 C6 Fe1 69.56(10)
C5 C6 Fe1 70.00(10)
C7 C6 H6 126.0
C5 C6 H6 126.0
Fe1 C6 H6 126.0
C8 C7 C6 108.34(16)
C8 C7 Fe1 69.71(10)
C6 C7 Fe1 69.73(10)
C8 C7 H7 125.8
C6 C7 H7 125.8
Fe1 C7 H7 126.3
C7 C8 C9 108.26(16)
C7 C8 Fe1 69.90(10)
C9 C8 Fe1 69.37(10)
C7 C8 H8 125.9
C9 C8 H8 125.9
Fe1 C8 H8 126.4
C8 C9 C5 108.00(16)
C8 C9 Fe1 69.78(10)
C5 C9 Fe1 70.37(10)
C8 C9 H9 126.0
C5 C9 H9 126.0
Fe1 C9 H9 125.4
N1 C10 C11 178.6(2)
C12 C11 C10 125.66(17)
C12 C11 C15 108.12(16)
C10 C11 C15 126.22(17)
C12 C11 Fe1 69.39(10)
C10 C11 Fe1 125.92(13)
C15 C11 Fe1 69.89(10)
C13 C12 C11 107.40(16)
C13 C12 Fe1 70.08(11)
C11 C12 Fe1 69.37(10)
C13 C12 H12 126.3
C11 C12 H12 126.3
Fe1 C12 H12 125.8
C14 C13 C12 108.55(17)
C14 C13 Fe1 69.91(11)
C12 C13 Fe1 69.16(10)
C14 C13 H13 125.7
C12 C13 H13 125.7
Fe1 C13 H13 126.8
C15 C14 C13 108.63(17)
C15 C14 Fe1 69.64(10)
C13 C14 Fe1 69.53(10)
C15 C14 H14 125.7
C13 C14 H14 125.7
Fe1 C14 H14 126.7
C14 C15 C11 107.30(17)
C14 C15 Fe1 69.88(10)
C11 C15 Fe1 68.82(10)
C14 C15 H15 126.4
C11 C15 H15 126.4
Fe1 C15 H15 126.5
C20 C16 C17 107.37(15)
C20 C16 C4 126.92(15)
C17 C16 C4 125.69(15)
C20 C16 Fe2 69.28(9)
C17 C16 Fe2 68.85(9)
C4 C16 Fe2 128.27(12)
C18 C17 C16 107.92(15)
C18 C17 Fe2 69.42(10)
C16 C17 Fe2 70.30(9)
C18 C17 H17 126.0
C16 C17 H17 126.0
Fe2 C17 H17 125.8
C19 C18 C17 108.28(15)
C19 C18 Fe2 69.96(10)
C17 C18 Fe2 69.75(10)
C19 C18 H18 125.9
C17 C18 H18 125.9
Fe2 C18 H18 126.0
C18 C19 C20 108.28(15)
C18 C19 Fe2 69.49(10)
C20 C19 Fe2 70.00(10)
C18 C19 H19 125.9
C20 C19 H19 125.9
Fe2 C19 H19 126.2
C19 C20 C16 108.15(15)
C19 C20 Fe2 69.43(10)
C16 C20 Fe2 70.03(9)
C19 C20 H20 125.9
C16 C20 H20 125.9
Fe2 C20 H20 126.2
N2 C21 C22 176.4(2)
C21 C22 C23 127.23(17)
C21 C22 C26 124.25(16)
C23 C22 C26 108.50(16)
C21 C22 Fe2 127.30(13)
C23 C22 Fe2 69.78(10)
C26 C22 Fe2 70.00(10)
C24 C23 C22 107.06(16)
C24 C23 Fe2 70.26(10)
C22 C23 Fe2 69.21(10)
C24 C23 H23 126.5
C22 C23 H23 126.5
Fe2 C23 H23 125.6
C25 C24 C23 108.87(16)
C25 C24 Fe2 70.02(10)
C23 C24 Fe2 69.27(10)
C25 C24 H24 125.6
C23 C24 H24 125.6
Fe2 C24 H24 126.7
C24 C25 C26 108.56(16)
C24 C25 Fe2 69.76(10)
C26 C25 Fe2 69.49(10)
C24 C25 H25 125.7
C26 C25 H25 125.7
Fe2 C25 H25 126.6
C25 C26 C22 107.01(16)
C25 C26 Fe2 70.14(10)
C22 C26 Fe2 68.85(10)
C25 C26 H26 126.5
C22 C26 H26 126.5
Fe2 C26 H26 126.1
C1 S1 C4 92.26(8)
C12 Fe1 C11 41.25(7)
C12 Fe1 C9 121.73(7)
C11 Fe1 C9 160.24(7)
C12 Fe1 C13 40.76(8)
C11 Fe1 C13 68.63(7)
C9 Fe1 C13 104.69(8)
C12 Fe1 C8 106.97(7)
C11 Fe1 C8 125.21(7)
C9 Fe1 C8 40.85(7)
C13 Fe1 C8 120.34(8)
C12 Fe1 C15 69.45(7)
C11 Fe1 C15 41.29(7)
C9 Fe1 C15 155.39(7)
C13 Fe1 C15 68.54(8)
C8 Fe1 C15 162.93(8)
C12 Fe1 C7 122.90(7)
C11 Fe1 C7 110.04(7)
C9 Fe1 C7 68.49(7)
C13 Fe1 C7 157.07(8)
C8 Fe1 C7 40.39(8)
C15 Fe1 C7 126.59(8)
C12 Fe1 C14 68.75(8)
C11 Fe1 C14 68.58(7)
C9 Fe1 C14 119.19(8)
C13 Fe1 C14 40.56(8)
C8 Fe1 C14 155.26(8)
C15 Fe1 C14 40.48(8)
C7 Fe1 C14 161.98(8)
C12 Fe1 C6 159.44(7)
C11 Fe1 C6 123.93(7)
C9 Fe1 C6 68.72(7)
C13 Fe1 C6 159.16(7)
C8 Fe1 C6 68.37(7)
C15 Fe1 C6 108.79(7)
C7 Fe1 C6 40.71(7)
C14 Fe1 C6 124.03(8)
C12 Fe1 C5 158.05(7)
C11 Fe1 C5 158.52(7)
C9 Fe1 C5 40.82(7)
C13 Fe1 C5 121.53(7)
C8 Fe1 C5 68.49(7)
C15 Fe1 C5 121.15(7)
C7 Fe1 C5 68.45(7)
C14 Fe1 C5 105.91(7)
C6 Fe1 C5 40.79(7)
C22 Fe2 C18 157.17(7)
C22 Fe2 C23 41.01(7)
C18 Fe2 C23 159.73(7)
C22 Fe2 C17 122.52(7)
C18 Fe2 C17 40.83(7)
C23 Fe2 C17 158.07(7)
C22 Fe2 C19 161.62(8)
C18 Fe2 C19 40.55(7)
C23 Fe2 C19 123.56(7)
C17 Fe2 C19 68.50(7)
C22 Fe2 C26 41.15(7)
C18 Fe2 C26 120.44(7)
C23 Fe2 C26 69.21(7)
C17 Fe2 C26 107.86(7)
C19 Fe2 C26 155.00(7)
C22 Fe2 C20 125.82(7)
C18 Fe2 C20 68.35(7)
C23 Fe2 C20 107.61(7)
C17 Fe2 C20 68.58(7)
C19 Fe2 C20 40.56(7)
C26 Fe2 C20 163.21(7)
C22 Fe2 C24 68.04(7)
C18 Fe2 C24 123.15(7)
C23 Fe2 C24 40.48(7)
C17 Fe2 C24 160.29(7)
C19 Fe2 C24 106.53(7)
C26 Fe2 C24 68.12(7)
C20 Fe2 C24 120.86(7)
C22 Fe2 C25 68.16(7)
C18 Fe2 C25 106.53(7)
C23 Fe2 C25 68.35(7)
C17 Fe2 C25 124.34(7)
C19 Fe2 C25 119.82(7)
C26 Fe2 C25 40.37(7)
C20 Fe2 C25 155.23(7)
C24 Fe2 C25 40.21(7)
C22 Fe2 C16 109.28(7)
C18 Fe2 C16 68.56(7)
C23 Fe2 C16 122.21(7)
C17 Fe2 C16 40.85(7)
C19 Fe2 C16 68.39(7)
C26 Fe2 C16 126.03(7)
C20 Fe2 C16 40.69(7)
C24 Fe2 C16 156.88(7)
C25 Fe2 C16 162.10(7)

loop_
_geom_bond_atom_site_label_1
_geom_bond_atom_site_label_2
_geom_bond_distance
C1 C2 1.362(2)
C1 C5 1.457(2)
C1 S1 1.7299(17)
C2 C3 1.411(2)
C2 H2 0.9300
C3 C4 1.363(2)
C3 H3 0.9300
C4 C16 1.460(2)
C4 S1 1.7342(17)
C5 C9 1.430(2)
C5 C6 1.432(2)
C5 Fe1 2.0595(17)
C6 C7 1.425(3)
C6 Fe1 2.0491(17)
C6 H6 0.9300
C7 C8 1.412(3)
C7 Fe1 2.0468(17)
C7 H7 0.9300
C8 C9 1.425(3)
C8 Fe1 2.0444(17)
C8 H8 0.9300
C9 Fe1 2.0388(17)
C9 H9 0.9300
C10 N1 1.141(2)
C10 C11 1.434(3)
C11 C12 1.431(3)
C11 C15 1.438(2)
C11 Fe1 2.0315(18)
C12 C13 1.420(3)
C12 Fe1 2.0318(18)
C12 H12 0.9300
C13 C14 1.419(3)
C13 Fe1 2.0440(18)
C13 H13 0.9300
C14 C15 1.416(3)
C14 Fe1 2.0490(18)
C14 H14 0.9300
C15 Fe1 2.0458(18)
C15 H15 0.9300
C16 C20 1.433(2)
C16 C17 1.435(2)
C16 Fe2 2.0653(16)
C17 C18 1.426(2)
C17 Fe2 2.0460(17)
C17 H17 0.9300
C18 C19 1.417(3)
C18 Fe2 2.0417(17)
C18 H18 0.9300
C19 C20 1.422(2)
C19 Fe2 2.0479(18)
C19 H19 0.9300
C20 Fe2 2.0554(17)
C20 H20 0.9300
C21 N2 1.144(2)
C21 C22 1.426(3)
C22 C23 1.430(2)
C22 C26 1.438(3)
C22 Fe2 2.0379(17)
C23 C24 1.420(3)
C23 Fe2 2.0455(17)
C23 H23 0.9300
C24 C25 1.417(3)
C24 Fe2 2.0586(17)
C24 H24 0.9300
C25 C26 1.420(3)
C25 Fe2 2.0621(18)
C25 H25 0.9300
C26 Fe2 2.0534(17)
C26 H26 0.9300

loop_
_geom_torsion_atom_site_label_1
_geom_torsion_atom_site_label_2
_geom_torsion_atom_site_label_3
_geom_torsion_atom_site_label_4
_geom_torsion
C5 C1 C2 C3 178.54(16)
S1 C1 C2 C3 -0.33(19)
C1 C2 C3 C4 0.5(2)
C2 C3 C4 C16 -177.10(16)
C2 C3 C4 S1 -0.37(19)
C2 C1 C5 C9 7.2(3)
S1 C1 C5 C9 -174.02(13)
C2 C1 C5 C6 -173.13(17)
S1 C1 C5 C6 5.6(2)
C2 C1 C5 Fe1 96.2(2)
S1 C1 C5 Fe1 -85.01(17)
C9 C5 C6 C7 -1.11(19)
C1 C5 C6 C7 179.19(16)
Fe1 C5 C6 C7 -59.46(12)
C9 C5 C6 Fe1 58.34(12)
C1 C5 C6 Fe1 -121.36(17)
C5 C6 C7 C8 0.5(2)
Fe1 C6 C7 C8 -59.22(12)
C5 C6 C7 Fe1 59.73(12)
C6 C7 C8 C9 0.3(2)
Fe1 C7 C8 C9 -58.94(12)
C6 C7 C8 Fe1 59.23(12)
C7 C8 C9 C5 -1.0(2)
Fe1 C8 C9 C5 -60.25(12)
C7 C8 C9 Fe1 59.27(12)
C6 C5 C9 C8 1.29(19)
C1 C5 C9 C8 -179.01(16)
Fe1 C5 C9 C8 59.89(12)
C6 C5 C9 Fe1 -58.60(12)
C1 C5 C9 Fe1 121.11(17)
N1 C10 C11 C12 96(9)
N1 C10 C11 C15 -84(9)
N1 C10 C11 Fe1 -175(100)
C10 C11 C12 C13 -179.86(17)
C15 C11 C12 C13 0.7(2)
Fe1 C11 C12 C13 60.03(13)
C10 C11 C12 Fe1 120.11(18)
C15 C11 C12 Fe1 -59.36(12)
C11 C12 C13 C14 -0.6(2)
Fe1 C12 C13 C14 58.98(13)
C11 C12 C13 Fe1 -59.58(12)
C12 C13 C14 C15 0.3(2)
Fe1 C13 C14 C15 58.82(13)
C12 C13 C14 Fe1 -58.51(13)
C13 C14 C15 C11 0.1(2)
Fe1 C14 C15 C11 58.86(12)
C13 C14 C15 Fe1 -58.75(13)
C12 C11 C15 C14 -0.5(2)
C10 C11 C15 C14 -179.95(17)
Fe1 C11 C15 C14 -59.54(12)
C12 C11 C15 Fe1 59.05(12)
C10 C11 C15 Fe1 -120.41(18)
C3 C4 C16 C20 170.87(17)
S1 C4 C16 C20 -5.6(2)
C3 C4 C16 C17 -7.4(3)
S1 C4 C16 C17 176.17(13)
C3 C4 C16 Fe2 -97.5(2)
S1 C4 C16 Fe2 86.12(17)
C20 C16 C17 C18 -0.69(19)
C4 C16 C17 C18 177.87(16)
Fe2 C16 C17 C18 -59.46(12)
C20 C16 C17 Fe2 58.77(11)
C4 C16 C17 Fe2 -122.67(17)
C16 C17 C18 C19 0.4(2)
Fe2 C17 C18 C19 -59.57(12)
C16 C17 C18 Fe2 60.01(12)
C17 C18 C19 C20 0.0(2)
Fe2 C18 C19 C20 -59.46(12)
C17 C18 C19 Fe2 59.44(12)
C18 C19 C20 C16 -0.4(2)
Fe2 C19 C20 C16 -59.55(12)
C18 C19 C20 Fe2 59.14(12)
C17 C16 C20 C19 0.67(19)
C4 C16 C20 C19 -177.86(16)
Fe2 C16 C20 C19 59.18(12)
C17 C16 C20 Fe2 -58.50(12)
C4 C16 C20 Fe2 122.96(17)
N2 C21 C22 C23 -145(3)
N2 C21 C22 C26 33(3)
N2 C21 C22 Fe2 123(3)
C21 C22 C23 C24 177.54(17)
C26 C22 C23 C24 -0.9(2)
Fe2 C22 C23 C24 -60.37(12)
C21 C22 C23 Fe2 -122.09(19)
C26 C22 C23 Fe2 59.51(12)
C22 C23 C24 C25 0.7(2)
Fe2 C23 C24 C25 -58.97(12)
C22 C23 C24 Fe2 59.70(12)
C23 C24 C25 C26 -0.3(2)
Fe2 C24 C25 C26 -58.82(12)
C23 C24 C25 Fe2 58.51(12)
C24 C25 C26 C22 -0.2(2)
Fe2 C25 C26 C22 -59.22(12)
C24 C25 C26 Fe2 58.99(12)
C21 C22 C26 C25 -177.79(17)
C23 C22 C26 C25 0.7(2)
Fe2 C22 C26 C25 60.05(12)
C21 C22 C26 Fe2 122.17(18)
C23 C22 C26 Fe2 -59.37(12)
C2 C1 S1 C4 0.10(14)
C5 C1 S1 C4 -178.85(14)
C3 C4 S1 C1 0.15(14)
C16 C4 S1 C1 177.17(14)
C13 C12 Fe1 C11 -118.45(15)
C13 C12 Fe1 C9 74.88(13)
C11 C12 Fe1 C9 -166.67(10)
C11 C12 Fe1 C13 118.45(15)
C13 C12 Fe1 C8 117.05(12)
C11 C12 Fe1 C8 -124.50(11)
C13 C12 Fe1 C15 -80.58(12)
C11 C12 Fe1 C15 37.86(10)
C13 C12 Fe1 C7 158.38(11)
C11 C12 Fe1 C7 -83.18(12)
C13 C12 Fe1 C14 -37.13(11)
C11 C12 Fe1 C14 81.32(11)
C13 C12 Fe1 C6 -169.43(18)
C11 C12 Fe1 C6 -51.0(2)
C13 C12 Fe1 C5 42.6(2)
C11 C12 Fe1 C5 161.07(17)
C10 C11 Fe1 C12 -119.8(2)
C15 C11 Fe1 C12 119.45(15)
C12 C11 Fe1 C9 35.4(3)
C10 C11 Fe1 C9 -84.3(3)
C15 C11 Fe1 C9 154.89(19)
C12 C11 Fe1 C13 -38.06(11)
C10 C11 Fe1 C13 -157.84(18)
C15 C11 Fe1 C13 81.38(12)
C12 C11 Fe1 C8 74.75(13)
C10 C11 Fe1 C8 -45.03(19)
C15 C11 Fe1 C8 -165.81(11)
C12 C11 Fe1 C15 -119.45(15)
C10 C11 Fe1 C15 120.8(2)
C12 C11 Fe1 C7 117.45(11)
C10 C11 Fe1 C7 -2.33(18)
C15 C11 Fe1 C7 -123.11(11)
C12 C11 Fe1 C14 -81.77(12)
C10 C11 Fe1 C14 158.45(18)
C15 C11 Fe1 C14 37.67(11)
C12 C11 Fe1 C6 160.80(10)
C10 C11 Fe1 C6 41.02(19)
C15 C11 Fe1 C6 -79.76(12)
C12 C11 Fe1 C5 -160.67(17)
C10 C11 Fe1 C5 79.6(2)
C15 C11 Fe1 C5 -41.2(2)
C8 C9 Fe1 C12 79.01(13)
C5 C9 Fe1 C12 -162.23(10)
C8 C9 Fe1 C11 52.3(3)
C5 C9 Fe1 C11 171.06(19)
C8 C9 Fe1 C13 119.68(12)
C5 C9 Fe1 C13 -121.57(11)
C5 C9 Fe1 C8 118.76(15)
C8 C9 Fe1 C15 -169.96(16)
C5 C9 Fe1 C15 -51.2(2)
C8 C9 Fe1 C7 -37.26(11)
C5 C9 Fe1 C7 81.50(11)
C8 C9 Fe1 C14 160.81(11)
C5 C9 Fe1 C14 -80.43(12)
C8 C9 Fe1 C6 -81.13(11)
C5 C9 Fe1 C6 37.63(10)
C8 C9 Fe1 C5 -118.76(15)
C14 C13 Fe1 C12 -120.11(16)
C14 C13 Fe1 C11 -81.61(12)
C12 C13 Fe1 C11 38.50(11)
C14 C13 Fe1 C9 117.98(11)
C12 C13 Fe1 C9 -121.92(11)
C14 C13 Fe1 C8 159.15(11)
C12 C13 Fe1 C8 -80.74(13)
C14 C13 Fe1 C15 -37.09(11)
C12 C13 Fe1 C15 83.01(12)
C14 C13 Fe1 C7 -172.71(17)
C12 C13 Fe1 C7 -52.6(2)
C12 C13 Fe1 C14 120.11(16)
C14 C13 Fe1 C6 49.5(2)
C12 C13 Fe1 C6 169.56(18)
C14 C13 Fe1 C5 77.17(13)
C12 C13 Fe1 C5 -162.72(10)
C7 C8 Fe1 C12 121.17(11)
C9 C8 Fe1 C12 -119.20(11)
C7 C8 Fe1 C11 79.49(13)
C9 C8 Fe1 C11 -160.88(11)
C7 C8 Fe1 C9 -119.63(15)
C7 C8 Fe1 C13 163.53(11)
C9 C8 Fe1 C13 -76.84(13)
C7 C8 Fe1 C15 46.0(3)
C9 C8 Fe1 C15 165.7(2)
C9 C8 Fe1 C7 119.63(15)
C7 C8 Fe1 C14 -162.91(16)
C9 C8 Fe1 C14 -43.3(2)
C7 C8 Fe1 C6 -37.59(10)
C9 C8 Fe1 C6 82.04(11)
C7 C8 Fe1 C5 -81.60(11)
C9 C8 Fe1 C5 38.03(10)
C14 C15 Fe1 C12 80.97(12)
C11 C15 Fe1 C12 -37.82(11)
C14 C15 Fe1 C11 118.78(16)
C14 C15 Fe1 C9 -41.1(2)
C11 C15 Fe1 C9 -159.84(16)
C14 C15 Fe1 C13 37.17(11)
C11 C15 Fe1 C13 -81.62(12)
C14 C15 Fe1 C8 161.8(2)
C11 C15 Fe1 C8 43.0(3)
C14 C15 Fe1 C7 -162.67(11)
C11 C15 Fe1 C7 78.55(13)
C11 C15 Fe1 C14 -118.78(16)
C14 C15 Fe1 C6 -120.80(12)
C11 C15 Fe1 C6 120.41(11)
C14 C15 Fe1 C5 -77.60(13)
C11 C15 Fe1 C5 163.62(10)
C8 C7 Fe1 C12 -77.07(13)
C6 C7 Fe1 C12 163.33(10)
C8 C7 Fe1 C11 -121.24(11)
C6 C7 Fe1 C11 119.16(11)
C8 C7 Fe1 C9 37.67(11)
C6 C7 Fe1 C9 -81.94(11)
C8 C7 Fe1 C13 -38.9(2)
C6 C7 Fe1 C13 -158.52(17)
C6 C7 Fe1 C8 -119.61(15)
C8 C7 Fe1 C15 -164.74(11)
C6 C7 Fe1 C15 75.65(13)
C8 C7 Fe1 C14 156.6(2)
C6 C7 Fe1 C14 37.0(3)
C8 C7 Fe1 C6 119.61(15)
C8 C7 Fe1 C5 81.71(11)
C6 C7 Fe1 C5 -37.90(10)
C15 C14 Fe1 C12 -82.85(12)
C13 C14 Fe1 C12 37.30(11)
C15 C14 Fe1 C11 -38.41(11)
C13 C14 Fe1 C11 81.74(12)
C15 C14 Fe1 C9 161.74(11)
C13 C14 Fe1 C9 -78.11(13)
C15 C14 Fe1 C13 -120.15(16)
C15 C14 Fe1 C8 -167.36(16)
C13 C14 Fe1 C8 -47.2(2)
C13 C14 Fe1 C15 120.15(16)
C15 C14 Fe1 C7 50.6(3)
C13 C14 Fe1 C7 170.8(2)
C15 C14 Fe1 C6 78.89(13)
C13 C14 Fe1 C6 -160.96(11)
C15 C14 Fe1 C5 119.64(11)
C13 C14 Fe1 C5 -120.20(11)
C7 C6 Fe1 C12 -43.3(2)
C5 C6 Fe1 C12 -162.32(19)
C7 C6 Fe1 C11 -81.44(12)
C5 C6 Fe1 C11 159.56(10)
C7 C6 Fe1 C9 81.35(11)
C5 C6 Fe1 C9 -37.66(10)
C7 C6 Fe1 C13 156.37(19)
C5 C6 Fe1 C13 37.4(2)
C7 C6 Fe1 C8 37.31(11)
C5 C6 Fe1 C8 -81.70(11)
C7 C6 Fe1 C15 -124.75(11)
C5 C6 Fe1 C15 116.25(11)
C5 C6 Fe1 C7 -119.00(15)
C7 C6 Fe1 C14 -167.03(11)
C5 C6 Fe1 C14 73.96(12)
C7 C6 Fe1 C5 119.00(15)
C9 C5 Fe1 C12 44.0(2)
C6 C5 Fe1 C12 163.42(18)
C1 C5 Fe1 C12 -75.3(3)
C9 C5 Fe1 C11 -171.75(17)
C6 C5 Fe1 C11 -52.3(2)
C1 C5 Fe1 C11 69.0(3)
C6 C5 Fe1 C9 119.45(14)
C1 C5 Fe1 C9 -119.28(19)
C9 C5 Fe1 C13 75.22(12)
C6 C5 Fe1 C13 -165.33(10)
C1 C5 Fe1 C13 -44.06(18)
C9 C5 Fe1 C8 -38.05(10)
C6 C5 Fe1 C8 81.40(11)
C1 C5 Fe1 C8 -157.33(17)
C9 C5 Fe1 C15 157.71(10)
C6 C5 Fe1 C15 -82.84(12)
C1 C5 Fe1 C15 38.43(18)
C9 C5 Fe1 C7 -81.62(11)
C6 C5 Fe1 C7 37.83(10)
C1 C5 Fe1 C7 159.10(17)
C9 C5 Fe1 C14 116.47(11)
C6 C5 Fe1 C14 -124.08(11)
C1 C5 Fe1 C14 -2.81(17)
C9 C5 Fe1 C6 -119.45(14)
C1 C5 Fe1 C6 121.27(19)
C21 C22 Fe2 C18 -75.6(3)
C23 C22 Fe2 C18 162.35(17)
C26 C22 Fe2 C18 42.8(2)
C21 C22 Fe2 C23 122.0(2)
C26 C22 Fe2 C23 -119.59(15)
C21 C22 Fe2 C17 -38.61(19)
C23 C22 Fe2 C17 -160.61(10)
C26 C22 Fe2 C17 79.80(12)
C21 C22 Fe2 C19 84.1(3)
C23 C22 Fe2 C19 -37.9(3)
C26 C22 Fe2 C19 -157.5(2)
C21 C22 Fe2 C26 -118.4(2)
C23 C22 Fe2 C26 119.59(15)
C21 C22 Fe2 C20 47.14(19)
C23 C22 Fe2 C20 -74.86(12)
C26 C22 Fe2 C20 165.55(10)
C21 C22 Fe2 C24 160.17(18)
C23 C22 Fe2 C24 38.17(11)
C26 C22 Fe2 C24 -81.42(11)
C21 C22 Fe2 C25 -156.34(18)
C23 C22 Fe2 C25 81.66(11)
C26 C22 Fe2 C25 -37.93(10)
C21 C22 Fe2 C16 4.73(18)
C23 C22 Fe2 C16 -117.27(11)
C26 C22 Fe2 C16 123.14(11)
C19 C18 Fe2 C22 170.34(16)
C17 C18 Fe2 C22 51.0(2)
C19 C18 Fe2 C23 -44.7(3)
C17 C18 Fe2 C23 -164.08(19)
C19 C18 Fe2 C17 119.37(15)
C17 C18 Fe2 C19 -119.37(15)
C19 C18 Fe2 C26 -158.45(10)
C17 C18 Fe2 C26 82.18(12)
C19 C18 Fe2 C20 37.51(10)
C17 C18 Fe2 C20 -81.86(11)
C19 C18 Fe2 C24 -76.06(12)
C17 C18 Fe2 C24 164.57(10)
C19 C18 Fe2 C25 -116.81(11)
C17 C18 Fe2 C25 123.82(11)
C19 C18 Fe2 C16 81.40(11)
C17 C18 Fe2 C16 -37.96(10)
C24 C23 Fe2 C22 118.01(15)
C24 C23 Fe2 C18 -42.1(3)
C22 C23 Fe2 C18 -160.15(19)
C24 C23 Fe2 C17 166.54(17)
C22 C23 Fe2 C17 48.5(2)
C24 C23 Fe2 C19 -75.43(13)
C22 C23 Fe2 C19 166.56(10)
C24 C23 Fe2 C26 80.27(11)
C22 C23 Fe2 C26 -37.74(10)
C24 C23 Fe2 C20 -117.20(11)
C22 C23 Fe2 C20 124.79(11)
C22 C23 Fe2 C24 -118.01(15)
C24 C23 Fe2 C25 36.82(11)
C22 C23 Fe2 C25 -81.18(11)
C24 C23 Fe2 C16 -159.44(10)
C22 C23 Fe2 C16 82.55(12)
C18 C17 Fe2 C22 -159.06(10)
C16 C17 Fe2 C22 82.03(12)
C16 C17 Fe2 C18 -118.91(14)
C18 C17 Fe2 C23 165.27(18)
C16 C17 Fe2 C23 46.4(2)
C18 C17 Fe2 C19 37.51(10)
C16 C17 Fe2 C19 -81.40(11)
C18 C17 Fe2 C26 -116.18(11)
C16 C17 Fe2 C26 124.90(10)
C18 C17 Fe2 C20 81.25(11)
C16 C17 Fe2 C20 -37.66(10)
C18 C17 Fe2 C24 -41.3(3)
C16 C17 Fe2 C24 -160.26(19)
C18 C17 Fe2 C25 -74.71(12)
C16 C17 Fe2 C25 166.37(10)
C18 C17 Fe2 C16 118.91(14)
C18 C19 Fe2 C22 -168.1(2)
C20 C19 Fe2 C22 -48.6(3)
C20 C19 Fe2 C18 119.51(15)
C18 C19 Fe2 C23 162.99(10)
C20 C19 Fe2 C23 -77.49(12)
C18 C19 Fe2 C17 -37.76(10)
C20 C19 Fe2 C17 81.75(11)
C18 C19 Fe2 C26 48.5(2)
C20 C19 Fe2 C26 168.03(15)
C18 C19 Fe2 C20 -119.51(14)
C18 C19 Fe2 C24 122.05(11)
C20 C19 Fe2 C24 -118.44(11)
C18 C19 Fe2 C25 80.47(12)
C20 C19 Fe2 C25 -160.02(10)
C18 C19 Fe2 C16 -81.84(11)
C20 C19 Fe2 C16 37.67(10)
C25 C26 Fe2 C22 -118.25(15)
C25 C26 Fe2 C18 79.54(12)
C22 C26 Fe2 C18 -162.21(10)
C25 C26 Fe2 C23 -80.63(11)
C22 C26 Fe2 C23 37.62(10)
C25 C26 Fe2 C17 122.42(11)
C22 C26 Fe2 C17 -119.33(11)
C25 C26 Fe2 C19 45.1(2)
C22 C26 Fe2 C19 163.40(15)
C25 C26 Fe2 C20 -162.7(2)
C22 C26 Fe2 C20 -44.4(3)
C25 C26 Fe2 C24 -37.05(11)
C22 C26 Fe2 C24 81.20(11)
C22 C26 Fe2 C25 118.25(15)
C25 C26 Fe2 C16 163.98(10)
C22 C26 Fe2 C16 -77.77(12)
C19 C20 Fe2 C22 163.05(10)
C16 C20 Fe2 C22 -77.60(12)
C19 C20 Fe2 C18 -37.50(10)
C16 C20 Fe2 C18 81.86(11)
C19 C20 Fe2 C23 121.40(11)
C16 C20 Fe2 C23 -119.24(11)
C19 C20 Fe2 C17 -81.54(11)
C16 C20 Fe2 C17 37.81(10)
C16 C20 Fe2 C19 119.36(15)
C19 C20 Fe2 C26 -162.3(2)
C16 C20 Fe2 C26 -43.0(3)
C19 C20 Fe2 C24 79.13(12)
C16 C20 Fe2 C24 -161.51(10)
C19 C20 Fe2 C25 45.1(2)
C16 C20 Fe2 C25 164.41(15)
C19 C20 Fe2 C16 -119.36(15)
C25 C24 Fe2 C22 81.71(11)
C23 C24 Fe2 C22 -38.66(11)
C25 C24 Fe2 C18 -75.75(13)
C23 C24 Fe2 C18 163.88(11)
C25 C24 Fe2 C23 120.37(15)
C25 C24 Fe2 C17 -44.7(3)
C23 C24 Fe2 C17 -165.06(19)
C25 C24 Fe2 C19 -116.91(11)
C23 C24 Fe2 C19 122.72(11)
C25 C24 Fe2 C26 37.19(11)
C23 C24 Fe2 C26 -83.18(11)
C25 C24 Fe2 C20 -158.68(10)
C23 C24 Fe2 C20 80.95(12)
C23 C24 Fe2 C25 -120.37(15)
C25 C24 Fe2 C16 169.55(16)
C23 C24 Fe2 C16 49.2(2)
C24 C25 Fe2 C22 -81.37(11)
C26 C25 Fe2 C22 38.64(11)
C24 C25 Fe2 C18 122.17(11)
C26 C25 Fe2 C18 -117.82(11)
C24 C25 Fe2 C23 -37.06(11)
C26 C25 Fe2 C23 82.95(12)
C24 C25 Fe2 C17 163.31(10)
C26 C25 Fe2 C17 -76.68(13)
C24 C25 Fe2 C19 80.20(12)
C26 C25 Fe2 C19 -159.79(11)
C24 C25 Fe2 C26 -120.01(15)
C24 C25 Fe2 C20 48.2(2)
C26 C25 Fe2 C20 168.16(15)
C26 C25 Fe2 C24 120.01(15)
C24 C25 Fe2 C16 -166.6(2)
C26 C25 Fe2 C16 -46.6(3)
C20 C16 Fe2 C22 122.96(11)
C17 C16 Fe2 C22 -117.79(11)
C4 C16 Fe2 C22 1.65(17)
C20 C16 Fe2 C18 -81.30(11)
C17 C16 Fe2 C18 37.94(10)
C4 C16 Fe2 C18 157.38(17)
C20 C16 Fe2 C23 79.39(12)
C17 C16 Fe2 C23 -161.37(10)
C4 C16 Fe2 C23 -41.93(18)
C20 C16 Fe2 C17 -119.24(14)
C4 C16 Fe2 C17 119.44(19)
C20 C16 Fe2 C19 -37.56(10)
C17 C16 Fe2 C19 81.68(11)
C4 C16 Fe2 C19 -158.88(17)
C20 C16 Fe2 C26 165.91(10)
C17 C16 Fe2 C26 -74.85(12)
C4 C16 Fe2 C26 44.60(18)
C17 C16 Fe2 C20 119.24(14)
C4 C16 Fe2 C20 -121.3(2)
C20 C16 Fe2 C24 43.9(2)
C17 C16 Fe2 C24 163.14(16)
C4 C16 Fe2 C24 -77.4(2)
C20 C16 Fe2 C25 -158.5(2)
C17 C16 Fe2 C25 -39.3(3)
C4 C16 Fe2 C25 80.2(3)
